data_1568858
loop_
_publ_author_name
'Bush, Nancy G.'
'Assefa, Mikiyas K.'
'Bac, Selin'
'Mallikarjun Sharada, Shaama'
'Fieser, Megan E.'

_publ_section_title
;
 Controlling selectivity for dechlorination of poly(vinyl chloride) with
 (xantphos)RhCl.
;
_journal_issue 6
_journal_name_full 'Materials horizons'
_journal_page_first 2047
_journal_page_last 2052
_journal_paper_doi 10.1039/d2mh01293f
_journal_volume 10
_journal_year 2023
_chemical_formula_sum 'C104 H96 Cl2 D6 O3 P4 Rh2'
_chemical_formula_weight 1806.49
_space_group_crystal_system triclinic
_space_group_IT_number 2
_space_group_name_Hall '-P 1'
_space_group_name_H-M_alt 'P -1'
_atom_sites_solution_hydrogens geom
_audit_creation_method SHELXL-2014/7
_audit_update_record
;
2022-10-17 deposited with the CCDC.	2023-04-03 downloaded from the CCDC.
;
_cell_angle_alpha 99.153(2)
_cell_angle_beta 96.453(2)
_cell_angle_gamma 91.012(2)
_cell_formula_units_Z 2
_cell_length_a 11.4014(5)
_cell_length_b 16.6771(7)
_cell_length_c 22.4823(9)
_cell_measurement_reflns_used 9361
_cell_measurement_temperature 100(2)
_cell_measurement_theta_max 72.5485
_cell_measurement_theta_min 3.9045
_cell_volume 4190.9(3)
_computing_structure_refinement 'SHELXL-2014/7 (Sheldrick, 2014)'
_diffrn_ambient_temperature 100(2)
_diffrn_measured_fraction_theta_full 0.967
_diffrn_measured_fraction_theta_max 0.958
_diffrn_measurement_device_type 'Bruker AXS Apex Duo'
_diffrn_measurement_method 'Omega Scan'
_diffrn_radiation_type CuK\a
_diffrn_radiation_wavelength 1.54178
_diffrn_reflns_av_R_equivalents 0.0335
_diffrn_reflns_av_unetI/netI 0.0219
_diffrn_reflns_Laue_measured_fraction_full 0.967
_diffrn_reflns_Laue_measured_fraction_max 0.958
_diffrn_reflns_limit_h_max 14
_diffrn_reflns_limit_h_min -14
_diffrn_reflns_limit_k_max 20
_diffrn_reflns_limit_k_min -20
_diffrn_reflns_limit_l_max 27
_diffrn_reflns_limit_l_min -27
_diffrn_reflns_number 93826
_diffrn_reflns_point_group_measured_fraction_full 0.967
_diffrn_reflns_point_group_measured_fraction_max 0.958
_diffrn_reflns_theta_full 67.679
_diffrn_reflns_theta_max 72.553
_diffrn_reflns_theta_min 2.004
_exptl_absorpt_coefficient_mu 4.912
_exptl_absorpt_correction_T_max 0.7536
_exptl_absorpt_correction_T_min 0.6160
_exptl_absorpt_correction_type multi-scan
_exptl_absorpt_process_details sadabs
_exptl_crystal_colour Orange
_exptl_crystal_density_diffrn 1.432
_exptl_crystal_description Plate
_exptl_crystal_F_000 1868
_exptl_crystal_size_max 0.15
_exptl_crystal_size_mid 0.15
_exptl_crystal_size_min 0.05
_refine_diff_density_max 0.992
_refine_diff_density_min -0.737
_refine_diff_density_rms 0.068
_refine_ls_extinction_method none
_refine_ls_goodness_of_fit_ref 1.048
_refine_ls_hydrogen_treatment constr
_refine_ls_matrix_type full
_refine_ls_number_parameters 1040
_refine_ls_number_reflns 15940
_refine_ls_number_restraints 975
_refine_ls_restrained_S_all 1.228
_refine_ls_R_factor_all 0.0294
_refine_ls_R_factor_gt 0.0276
_refine_ls_shift/su_max 0.003
_refine_ls_shift/su_mean 0.000
_refine_ls_structure_factor_coef Fsqd
_refine_ls_weighting_details 'w=1/[\s^2^(Fo^2^)+(0.0334P)^2^+5.1011P] where P=(Fo^2^+2Fc^2^)/3'
_refine_ls_weighting_scheme calc
_refine_ls_wR_factor_gt 0.0697
_refine_ls_wR_factor_ref 0.0711
_reflns_Friedel_coverage 0.000
_reflns_number_gt 15025
_reflns_number_total 15940
_reflns_threshold_expression 'I > 2\s(I)'
_cod_data_source_file d2mh01293f2.cif
_cod_data_source_block cu_NBI36_0m_a
_cod_depositor_comments 'Adding full bibliography for 1568858.cif.'
_cod_original_formula_sum 'C104 H96 D6 Cl2 O3 P4 Rh2'
_cod_database_code 1568858
_shelx_shelxl_version_number 2014/7
_shelx_space_group_comment
;
The symmetry employed for this shelxl refinement is uniquely defined
by the following loop, which should always be used as a source of
symmetry information in preference to the above space-group names.
They are only intended as comments.
;

loop_
_space_group_symop_operation_xyz
'x, y, z'
'-x, -y, -z'

loop_
_atom_site_label
_atom_site_type_symbol
_atom_site_fract_x
_atom_site_fract_y
_atom_site_fract_z
_atom_site_U_iso_or_equiv
_atom_site_adp_type
_atom_site_occupancy
_atom_site_site_symmetry_order
_atom_site_calc_flag
_atom_site_refinement_flags_posn
_atom_site_refinement_flags_adp
_atom_site_refinement_flags_occupancy
_atom_site_disorder_assembly
_atom_site_disorder_group
C1 C 1.1495(2) 0.33165(14) 1.11027(10) 0.0298(6) Uani 1 1 d D . . . .
H1 H 1.2035 0.3546 1.1443 0.036 Uiso 1 1 calc R U . . .
C2 C 1.1911(2) 0.29667(14) 1.05687(10) 0.0280(5) Uani 1 1 d D . . . .
H2 H 1.2737 0.2958 1.0543 0.034 Uiso 1 1 calc R U . . .
C3 C 1.11233(18) 0.26273(13) 1.00693(9) 0.0206(4) Uani 1 1 d D . . . .
H3 H 1.1415 0.2381 0.9707 0.025 Uiso 1 1 calc R U . . .
C4 C 0.99116(18) 0.26477(12) 1.00993(9) 0.0169(4) Uani 1 1 d D . . . .
C5 C 0.95013(19) 0.30036(14) 1.06404(9) 0.0234(5) Uani 1 1 d D . . . .
H5 H 0.8676 0.3022 1.0667 0.028 Uiso 1 1 calc R U . . .
C6 C 1.0294(2) 0.33301(14) 1.11382(9) 0.0292(5) Uani 1 1 d D . . . .
H6 H 1.0009 0.3564 1.1505 0.035 Uiso 1 1 calc R U . . .
C7 C 1.08685(18) 0.21106(13) 0.81113(10) 0.0207(4) Uani 1 1 d D . . . .
H7 H 1.1347 0.2487 0.7961 0.025 Uiso 1 1 calc R U . . .
C8 C 1.07143(19) 0.13154(13) 0.78126(10) 0.0218(5) Uani 1 1 d D . . . .
H8 H 1.1074 0.1149 0.7454 0.026 Uiso 1 1 calc R U . . .
C9 C 1.00325(18) 0.07645(12) 0.80394(9) 0.0173(4) Uani 1 1 d D . . . .
H9 H 0.9939 0.0216 0.7841 0.021 Uiso 1 1 calc R U . . .
C10 C 0.94855(17) 0.10118(12) 0.85564(9) 0.0142(4) Uani 1 1 d D . . . .
H10 H 0.9014 0.0632 0.8707 0.017 Uiso 1 1 calc R U . . .
C11 C 0.96217(16) 0.18143(12) 0.88575(8) 0.0130(4) Uani 1 1 d D . . . .
C12 C 1.03270(17) 0.23580(12) 0.86280(9) 0.0161(4) Uani 1 1 d D . . . .
H12 H 1.0437 0.2904 0.8829 0.019 Uiso 1 1 calc R U . . .
C13 C 0.84536(18) 0.12382(12) 0.97663(9) 0.0145(4) Uani 1 1 d . . . . .
C14 C 0.91024(19) 0.09800(13) 1.02612(9) 0.0185(4) Uani 1 1 d . . . . .
H14 H 0.9755 0.1304 1.0477 0.022 Uiso 1 1 calc R U . . .
C15 C 0.8799(2) 0.02509(14) 1.04402(10) 0.0223(5) Uani 1 1 d . . . . .
H15 H 0.9236 0.0087 1.0783 0.027 Uiso 1 1 calc R U . . .
C16 C 0.7864(2) -0.02392(13) 1.01241(10) 0.0204(4) Uani 1 1 d . . . . .
H16 H 0.7673 -0.0738 1.0251 0.025 Uiso 1 1 calc R U . . .
C17 C 0.72010(19) -0.00094(12) 0.96230(9) 0.0166(4) Uani 1 1 d . . . . .
C18 C 0.75144(18) 0.07339(12) 0.94653(9) 0.0138(4) Uani 1 1 d . . . . .
C19 C 0.62246(19) -0.05342(12) 0.92131(9) 0.0173(4) Uani 1 1 d . . . . .
C20 C 0.5666(2) -0.11578(13) 0.95384(11) 0.0243(5) Uani 1 1 d . . . . .
H20A H 0.5286 -0.0874 0.9878 0.036 Uiso 1 1 calc R U . . .
H20B H 0.6280 -0.1501 0.9692 0.036 Uiso 1 1 calc R U . . .
H20C H 0.5074 -0.1497 0.9253 0.036 Uiso 1 1 calc R U . . .
C21 C 0.6796(2) -0.09898(13) 0.86695(10) 0.0204(4) Uani 1 1 d . . . . .
H21A H 0.6185 -0.1308 0.8382 0.031 Uiso 1 1 calc R U . . .
H21B H 0.7387 -0.1355 0.8816 0.031 Uiso 1 1 calc R U . . .
H21C H 0.7178 -0.0595 0.8467 0.031 Uiso 1 1 calc R U . . .
C22 C 0.53167(19) 0.00305(12) 0.89742(9) 0.0159(4) Uani 1 1 d . . . . .
C23 C 0.4106(2) -0.01546(13) 0.88306(10) 0.0199(4) Uani 1 1 d . . . . .
H23 H 0.3794 -0.0660 0.8898 0.024 Uiso 1 1 calc R U . . .
C24 C 0.33565(19) 0.03886(14) 0.85920(10) 0.0211(5) Uani 1 1 d . . . . .
H24 H 0.2543 0.0241 0.8482 0.025 Uiso 1 1 calc R U . . .
C25 C 0.37789(19) 0.11486(13) 0.85114(10) 0.0182(4) Uani 1 1 d . . . . .
H25 H 0.3252 0.1521 0.8356 0.022 Uiso 1 1 calc R U . . .
C26 C 0.49800(18) 0.13628(12) 0.86593(9) 0.0139(4) Uani 1 1 d . . . . .
C27 C 0.57115(17) 0.07885(12) 0.88686(9) 0.0130(4) Uani 1 1 d . . . . .
C28 C 0.60444(18) 0.20323(12) 0.77874(9) 0.0132(4) Uani 1 1 d . . . . .
C29 C 0.51819(18) 0.18205(13) 0.72927(9) 0.0173(4) Uani 1 1 d . . . . .
H29 H 0.4370 0.1859 0.7349 0.021 Uiso 1 1 calc R U . . .
C30 C 0.55054(19) 0.15539(13) 0.67189(9) 0.0191(4) Uani 1 1 d . . . . .
H30 H 0.4914 0.1425 0.6382 0.023 Uiso 1 1 calc R U . . .
C31 C 0.6686(2) 0.14746(14) 0.66354(9) 0.0196(4) Uani 1 1 d . . . . .
H31 H 0.6904 0.1284 0.6243 0.024 Uiso 1 1 calc R U . . .
C32 C 0.75473(19) 0.16750(14) 0.71266(10) 0.0194(4) Uani 1 1 d . . . . .
H32 H 0.8357 0.1619 0.7071 0.023 Uiso 1 1 calc R U . . .
C33 C 0.72296(18) 0.19578(12) 0.76996(9) 0.0155(4) Uani 1 1 d . . . . .
H33 H 0.7824 0.2101 0.8033 0.019 Uiso 1 1 calc R U . . .
C35 C 0.37380(19) 0.31138(13) 0.89944(10) 0.0201(4) Uani 1 1 d . . . . .
H35 H 0.3901 0.2816 0.9319 0.024 Uiso 1 1 calc R U . . .
C36 C 0.2868(2) 0.36835(14) 0.90211(12) 0.0256(5) Uani 1 1 d . . . . .
H36 H 0.2438 0.3774 0.9363 0.031 Uiso 1 1 calc R U . . .
C37 C 0.2622(2) 0.41230(15) 0.85495(13) 0.0305(6) Uani 1 1 d . . . . .
H37 H 0.2028 0.4515 0.8569 0.037 Uiso 1 1 calc R U . . .
C38 C 0.3242(2) 0.39899(15) 0.80517(12) 0.0292(5) Uani 1 1 d . . . . .
H38 H 0.3070 0.4290 0.7729 0.035 Uiso 1 1 calc R U . . .
C39 C 0.4123(2) 0.34151(14) 0.80196(10) 0.0219(5) Uani 1 1 d . . . . .
H39 H 0.4546 0.3326 0.7675 0.026 Uiso 1 1 calc R U . . .
C40 C 0.43820(18) 0.29708(13) 0.84940(10) 0.0174(4) Uani 1 1 d . . . . .
C41 C 0.70805(19) 0.38692(12) 0.86052(9) 0.0161(4) Uani 1 1 d . . . . .
H41 H 0.6818 0.3575 0.8187 0.019 Uiso 1 1 calc R U . . .
C42 C 0.6554(2) 0.47004(13) 0.87457(11) 0.0226(5) Uani 1 1 d . . . . .
H42A H 0.6024 0.4802 0.8387 0.027 Uiso 1 1 calc R U . . .
H42B H 0.7198 0.5123 0.8826 0.027 Uiso 1 1 calc R U . . .
C43 C 0.5858(2) 0.47677(13) 0.92942(11) 0.0234(5) Uani 1 1 d . . . . .
H43A H 0.5933 0.5333 0.9514 0.028 Uiso 1 1 calc R U . . .
H43B H 0.5012 0.4641 0.9152 0.028 Uiso 1 1 calc R U . . .
C44 C 0.90433(19) 0.43112(13) 0.92638(10) 0.0188(4) Uani 1 1 d . . . . .
H44A H 0.9305 0.4739 0.9044 0.023 Uiso 1 1 calc R U . . .
H44B H 0.9753 0.4031 0.9408 0.023 Uiso 1 1 calc R U . . .
C45 C 0.8462(2) 0.47128(13) 0.98158(10) 0.0220(5) Uani 1 1 d . . . . .
H45A H 0.9072 0.4840 1.0170 0.026 Uiso 1 1 calc R U . . .
H45B H 0.8124 0.5231 0.9730 0.026 Uiso 1 1 calc R U . . .
C46 C 0.74896(19) 0.41727(13) 0.99723(10) 0.0189(4) Uani 1 1 d . . . . .
H46 H 0.7595 0.4068 1.0401 0.023 Uiso 1 1 calc R U . . .
C47 C 0.6294(2) 0.41962(13) 0.97224(10) 0.0202(4) Uani 1 1 d . . . . .
H47 H 0.5717 0.4097 1.0009 0.024 Uiso 1 1 calc R U . . .
C48 C 0.82288(18) 0.37043(12) 0.88279(9) 0.0148(4) Uani 1 1 d . . . . .
H48 H 0.8643 0.3325 0.8536 0.018 Uiso 1 1 calc R U . . .
C49 C 0.54290(18) 0.23403(12) 0.51914(9) 0.0154(4) Uani 1 1 d . . . . .
H49 H 0.5056 0.1908 0.5336 0.018 Uiso 1 1 calc R U . . .
C50 C 0.47800(17) 0.30051(12) 0.50630(9) 0.0121(4) Uani 1 1 d . . . . .
C51 C 0.53657(18) 0.36347(12) 0.48537(9) 0.0153(4) Uani 1 1 d . . . . .
H51 H 0.4946 0.4100 0.4773 0.018 Uiso 1 1 calc R U . . .
C52 C 0.65504(19) 0.35879(13) 0.47628(10) 0.0191(4) Uani 1 1 d . . . . .
H52 H 0.6928 0.4014 0.4613 0.023 Uiso 1 1 calc R U . . .
C53 C 0.71830(18) 0.29217(14) 0.48898(10) 0.0211(4) Uani 1 1 d . . . . .
H53 H 0.7992 0.2888 0.4827 0.025 Uiso 1 1 calc R U . . .
C54 C 0.66224(19) 0.23062(13) 0.51084(10) 0.0202(4) Uani 1 1 d . . . . .
H54 H 0.7057 0.1853 0.5204 0.024 Uiso 1 1 calc R U . . .
C55 C 0.20526(19) 0.43530(13) 0.57302(9) 0.0178(4) Uani 1 1 d . . . . .
H55 H 0.1370 0.4114 0.5479 0.021 Uiso 1 1 calc R U . . .
C56 C 0.1944(2) 0.50177(14) 0.61787(10) 0.0225(5) Uani 1 1 d . . . . .
H56 H 0.1188 0.5231 0.6231 0.027 Uiso 1 1 calc R U . . .
C57 C 0.2933(2) 0.53699(14) 0.65490(11) 0.0266(5) Uani 1 1 d . . . . .
H57 H 0.2856 0.5819 0.6858 0.032 Uiso 1 1 calc R U . . .
C58 C 0.4038(2) 0.50619(15) 0.64663(11) 0.0290(5) Uani 1 1 d . . . . .
H58 H 0.4720 0.5307 0.6715 0.035 Uiso 1 1 calc R U . . .
C59 C 0.41484(19) 0.43969(14) 0.60206(10) 0.0213(5) Uani 1 1 d . . . . .
H59 H 0.4906 0.4186 0.5970 0.026 Uiso 1 1 calc R U . . .
C60 C 0.31565(18) 0.40358(12) 0.56467(9) 0.0139(4) Uani 1 1 d . . . . .
C61 C 0.29288(16) 0.23772(12) 0.56612(9) 0.0113(4) Uani 1 1 d . . . . .
C62 C 0.27469(17) 0.26422(12) 0.62658(9) 0.0144(4) Uani 1 1 d . . . . .
H62 H 0.2831 0.3205 0.6427 0.017 Uiso 1 1 calc R U . . .
C63 C 0.24445(18) 0.20929(13) 0.66321(9) 0.0164(4) Uani 1 1 d . . . . .
H63 H 0.2292 0.2286 0.7036 0.020 Uiso 1 1 calc R U . . .
C64 C 0.23628(17) 0.12651(13) 0.64138(9) 0.0143(4) Uani 1 1 d . . . . .
H64 H 0.2172 0.0895 0.6672 0.017 Uiso 1 1 calc R U . . .
C65 C 0.27986(16) 0.15437(12) 0.54558(8) 0.0103(4) Uani 1 1 d . . . . .
C66 C 0.21967(16) 0.06239(11) 0.45790(9) 0.0105(4) Uani 1 1 d . . . . .
C67 C 0.19844(17) -0.00007(12) 0.49000(9) 0.0115(4) Uani 1 1 d . . . . .
C68 C 0.25575(16) 0.09722(12) 0.58200(9) 0.0113(4) Uani 1 1 d . . . . .
C69 C 0.12253(17) -0.06431(12) 0.46090(9) 0.0132(4) Uani 1 1 d . . . . .
H69 H 0.1033 -0.1069 0.4820 0.016 Uiso 1 1 calc R U . . .
C70 C 0.07476(17) -0.06612(12) 0.40085(9) 0.0143(4) Uani 1 1 d . . . . .
H70 H 0.0258 -0.1112 0.3807 0.017 Uiso 1 1 calc R U . . .
C71 C 0.09786(17) -0.00271(12) 0.37010(9) 0.0129(4) Uani 1 1 d . . . . .
H71 H 0.0651 -0.0051 0.3291 0.015 Uiso 1 1 calc R U . . .
C72 C 0.16893(17) 0.06456(11) 0.39905(9) 0.0110(4) Uani 1 1 d . . . . .
C73 C 0.20145(18) -0.04859(12) 0.59115(9) 0.0154(4) Uani 1 1 d . . . . .
H73A H 0.2401 -0.0399 0.6330 0.023 Uiso 1 1 calc R U . . .
H73B H 0.2093 -0.1052 0.5726 0.023 Uiso 1 1 calc R U . . .
H73C H 0.1176 -0.0368 0.5912 0.023 Uiso 1 1 calc R U . . .
C74 C 0.39145(17) -0.01238(12) 0.55358(9) 0.0142(4) Uani 1 1 d . . . . .
H74A H 0.4292 0.0245 0.5310 0.021 Uiso 1 1 calc R U . . .
H74B H 0.3977 -0.0686 0.5337 0.021 Uiso 1 1 calc R U . . .
H74C H 0.4309 -0.0057 0.5952 0.021 Uiso 1 1 calc R U . . .
C75 C 0.25962(17) 0.00766(12) 0.55485(9) 0.0117(4) Uani 1 1 d . . . . .
C76 C 0.08895(16) 0.14286(11) 0.29869(8) 0.0116(4) Uani 1 1 d D . . . .
C77 C 0.11808(17) 0.14951(12) 0.24116(8) 0.0147(4) Uani 1 1 d D . . . .
H77 H 0.1987 0.1537 0.2347 0.018 Uiso 1 1 calc R U . . .
C78 C 0.02996(18) 0.15013(13) 0.19293(9) 0.0188(4) Uani 1 1 d D . . . .
H78 H 0.0507 0.1552 0.1539 0.023 Uiso 1 1 calc R U . . .
C79 C -0.08812(18) 0.14329(14) 0.20193(9) 0.0213(4) Uani 1 1 d D . . . .
H79 H -0.1483 0.1431 0.1690 0.026 Uiso 1 1 calc R U . . .
C80 C -0.11768(17) 0.13679(13) 0.25920(10) 0.0199(4) Uani 1 1 d D . . . .
H80 H -0.1984 0.1318 0.2654 0.024 Uiso 1 1 calc R U . . .
C81 C -0.03033(17) 0.13753(12) 0.30745(9) 0.0153(4) Uani 1 1 d D . . . .
H81 H -0.0516 0.1344 0.3467 0.018 Uiso 1 1 calc R U . . .
C82 C 0.33729(16) 0.12580(11) 0.33465(8) 0.0115(4) Uani 1 1 d D . . . .
C83 C 0.43997(17) 0.17369(12) 0.35378(9) 0.0146(4) Uani 1 1 d D . . . .
H83 H 0.4382 0.2218 0.3826 0.018 Uiso 1 1 calc R U . . .
C84 C 0.54536(17) 0.15131(13) 0.33084(10) 0.0192(4) Uani 1 1 d D . . . .
H84 H 0.6153 0.1841 0.3440 0.023 Uiso 1 1 calc R U . . .
C85 C 0.44673(18) 0.03221(12) 0.27050(9) 0.0176(4) Uani 1 1 d D . . . .
H85 H 0.4492 -0.0164 0.2422 0.021 Uiso 1 1 calc R U . . .
C86 C 0.54772(17) 0.08110(13) 0.28875(9) 0.0196(4) Uani 1 1 d D . . . .
H86 H 0.6190 0.0665 0.2723 0.024 Uiso 1 1 calc R U . . .
C87 C 0.34177(17) 0.05411(12) 0.29343(9) 0.0146(4) Uani 1 1 d D . . . .
H87 H 0.2727 0.0202 0.2810 0.018 Uiso 1 1 calc R U . . .
C88 C 0.27025(19) 0.45936(12) 0.41158(10) 0.0184(4) Uani 1 1 d . . . . .
H88A H 0.3003 0.4945 0.3846 0.022 Uiso 1 1 calc R U . . .
H88B H 0.3135 0.4757 0.4526 0.022 Uiso 1 1 calc R U . . .
C89 C 0.13819(19) 0.47366(12) 0.41472(10) 0.0186(4) Uani 1 1 d . . . . .
H89A H 0.1291 0.5184 0.4484 0.022 Uiso 1 1 calc R U . . .
H89B H 0.1035 0.4906 0.3765 0.022 Uiso 1 1 calc R U . . .
C90 C 0.07083(18) 0.39765(12) 0.42453(9) 0.0152(4) Uani 1 1 d . . . . .
H90 H 0.0259 0.4061 0.4606 0.018 Uiso 1 1 calc R U . . .
C91 C 0.29593(18) 0.37188(12) 0.38842(9) 0.0151(4) Uani 1 1 d . . . . .
H91 H 0.3805 0.3581 0.3970 0.018 Uiso 1 1 calc R U . . .
C92 C 0.01728(18) 0.33896(12) 0.37560(9) 0.0148(4) Uani 1 1 d . . . . .
H92 H -0.0578 0.3137 0.3843 0.018 Uiso 1 1 calc R U . . .
C93 C 0.01868(19) 0.34622(13) 0.30920(9) 0.0168(4) Uani 1 1 d . . . . .
H93A H -0.0299 0.3922 0.2998 0.020 Uiso 1 1 calc R U . . .
H93B H -0.0170 0.2960 0.2836 0.020 Uiso 1 1 calc R U . . .
C94 C 0.14384(19) 0.35976(13) 0.29383(9) 0.0178(4) Uani 1 1 d . . . . .
H94A H 0.1494 0.3336 0.2516 0.021 Uiso 1 1 calc R U . . .
H94B H 0.1604 0.4188 0.2964 0.021 Uiso 1 1 calc R U . . .
C95 C 0.23637(18) 0.32553(12) 0.33619(9) 0.0148(4) Uani 1 1 d . . . . .
H95 H 0.2860 0.2839 0.3149 0.018 Uiso 1 1 calc R U . . .
C96 C 0.4360(5) 0.6315(3) 0.84307(17) 0.0801(15) Uani 1 1 d . . . . .
H96A H 0.4851 0.6603 0.8796 0.096 Uiso 1 1 calc R U . . .
H96B H 0.4080 0.5785 0.8518 0.096 Uiso 1 1 calc R U . . .
C97 C 0.3340(4) 0.6810(3) 0.82572(17) 0.0672(11) Uani 1 1 d . . . . .
H97A H 0.3092 0.7157 0.8618 0.081 Uiso 1 1 calc R U . . .
H97B H 0.2660 0.6458 0.8049 0.081 Uiso 1 1 calc R U . . .
C98 C 0.3810(4) 0.7319(2) 0.78358(17) 0.0527(8) Uani 1 1 d . . . . .
H98A H 0.3250 0.7301 0.7464 0.063 Uiso 1 1 calc R U . . .
H98B H 0.3943 0.7891 0.8036 0.063 Uiso 1 1 calc R U . . .
C99 C 0.4949(4) 0.6951(2) 0.7688(2) 0.0629(10) Uani 1 1 d . . . . .
H99A H 0.4970 0.6849 0.7243 0.076 Uiso 1 1 calc R U . . .
H99B H 0.5623 0.7323 0.7876 0.076 Uiso 1 1 calc R U . . .
C100 C 0.9972(4) 0.3614(3) 0.6815(3) 0.130(3) Uani 1 1 d D . . . .
D2 D 1.0740 0.3481 0.6715 0.156 Uiso 1 1 calc R U . . .
C101 C 0.8949(5) 0.3279(2) 0.64351(18) 0.0838(16) Uani 1 1 d D . . . .
D3 D 0.9023 0.2895 0.6082 0.101 Uiso 1 1 calc R U . . .
C102 C 0.7862(4) 0.3505(2) 0.65749(17) 0.0693(12) Uani 1 1 d D . . . .
D4 D 0.7176 0.3290 0.6315 0.083 Uiso 1 1 calc R U . . .
C103 C 0.8706(4) 0.4334(2) 0.74703(14) 0.0649(11) Uani 1 1 d D . . . .
D6 D 0.8597 0.4678 0.7838 0.078 Uiso 1 1 calc R U . . .
C104 C 0.7759(3) 0.4037(2) 0.70831(15) 0.0660(11) Uani 1 1 d D . . . .
D5 D 0.6997 0.4206 0.7169 0.079 Uiso 1 1 calc R U . . .
C105 C 0.9805(4) 0.4152(3) 0.7346(2) 0.0896(17) Uani 1 1 d D . . . .
D1 D 1.0468 0.4385 0.7615 0.108 Uiso 1 1 calc R U . . .
Cl1 Cl 0.03979(4) 0.23190(3) 0.47573(2) 0.01462(9) Uani 1 1 d . . . . .
Cl2 Cl 0.62080(5) 0.24809(3) 1.00548(2) 0.01998(10) Uani 1 1 d . . . . .
O1 O 0.69094(12) 0.09899(8) 0.89658(6) 0.0127(3) Uani 1 1 d . . . . .
O2 O 0.29373(12) 0.12808(8) 0.48527(6) 0.0108(3) Uani 1 1 d . . . . .
O3 O 0.5019(4) 0.6200(2) 0.79234(16) 0.0903(11) Uani 1 1 d . . . . .
P1 P 0.56664(4) 0.23313(3) 0.85609(2) 0.01181(10) Uani 1 1 d . . . . .
P2 P 0.87655(4) 0.21876(3) 0.94873(2) 0.01175(10) Uani 1 1 d . . . . .
P3 P 0.19933(4) 0.15551(3) 0.36597(2) 0.00925(9) Uani 1 1 d . . . . .
P4 P 0.31862(4) 0.30689(3) 0.51233(2) 0.00988(9) Uani 1 1 d . . . . .
Rh1 Rh 0.17216(2) 0.29061(2) 0.41741(2) 0.00941(4) Uani 1 1 d . . . . .
Rh2 Rh 0.70477(2) 0.31096(2) 0.93111(2) 0.01137(4) Uani 1 1 d . . . . .

loop_
_atom_site_aniso_label
_atom_site_aniso_U_11
_atom_site_aniso_U_22
_atom_site_aniso_U_33
_atom_site_aniso_U_23
_atom_site_aniso_U_13
_atom_site_aniso_U_12
C1 0.0449(15) 0.0210(11) 0.0197(11) 0.0069(9) -0.0154(10) -0.0143(11)
C2 0.0268(12) 0.0259(12) 0.0298(13) 0.0118(10) -0.0120(10) -0.0096(10)
C3 0.0213(11) 0.0191(10) 0.0206(11) 0.0057(8) -0.0042(8) -0.0035(9)
C4 0.0212(10) 0.0148(10) 0.0135(9) 0.0032(8) -0.0036(8) -0.0033(8)
C5 0.0309(12) 0.0219(11) 0.0156(10) 0.0017(9) -0.0024(9) -0.0014(10)
C6 0.0496(16) 0.0215(11) 0.0136(10) 0.0005(9) -0.0047(10) -0.0042(11)
C7 0.0154(10) 0.0238(11) 0.0245(11) 0.0048(9) 0.0082(8) -0.0018(9)
C8 0.0185(10) 0.0283(12) 0.0187(10) -0.0010(9) 0.0090(8) 0.0007(9)
C9 0.0165(10) 0.0170(10) 0.0172(10) -0.0002(8) 0.0008(8) 0.0024(8)
C10 0.0129(9) 0.0160(10) 0.0138(9) 0.0039(8) -0.0001(7) 0.0006(8)
C11 0.0100(8) 0.0178(10) 0.0110(9) 0.0025(7) 0.0000(7) 0.0009(8)
C12 0.0125(9) 0.0177(10) 0.0178(10) 0.0024(8) 0.0010(8) -0.0011(8)
C13 0.0184(10) 0.0148(9) 0.0107(9) 0.0016(7) 0.0044(7) 0.0000(8)
C14 0.0220(10) 0.0200(10) 0.0134(10) 0.0038(8) 0.0007(8) 0.0005(9)
C15 0.0313(12) 0.0227(11) 0.0143(10) 0.0074(8) 0.0024(9) 0.0048(10)
C16 0.0317(12) 0.0159(10) 0.0165(10) 0.0067(8) 0.0088(9) 0.0033(9)
C17 0.0225(10) 0.0144(9) 0.0140(9) 0.0015(8) 0.0083(8) 0.0003(8)
C18 0.0174(9) 0.0161(10) 0.0089(9) 0.0025(7) 0.0042(7) 0.0015(8)
C19 0.0238(11) 0.0117(9) 0.0172(10) 0.0009(8) 0.0088(8) -0.0027(8)
C20 0.0353(13) 0.0153(10) 0.0240(11) 0.0029(9) 0.0125(10) -0.0066(9)
C21 0.0268(11) 0.0156(10) 0.0192(10) -0.0004(8) 0.0093(9) 0.0006(9)
C22 0.0200(10) 0.0142(9) 0.0133(9) -0.0024(8) 0.0088(8) -0.0028(8)
C23 0.0227(11) 0.0156(10) 0.0208(10) -0.0034(8) 0.0097(8) -0.0074(9)
C24 0.0139(10) 0.0232(11) 0.0244(11) -0.0041(9) 0.0060(8) -0.0052(9)
C25 0.0150(10) 0.0194(10) 0.0185(10) -0.0031(8) 0.0040(8) -0.0029(8)
C26 0.0150(9) 0.0127(9) 0.0125(9) -0.0031(7) 0.0040(7) -0.0030(8)
C27 0.0138(9) 0.0146(9) 0.0097(9) -0.0026(7) 0.0045(7) -0.0035(8)
C28 0.0159(9) 0.0109(9) 0.0124(9) 0.0011(7) 0.0017(7) 0.0005(8)
C29 0.0144(9) 0.0191(10) 0.0172(10) 0.0005(8) 0.0007(8) 0.0003(8)
C30 0.0201(10) 0.0226(11) 0.0130(10) 0.0014(8) -0.0029(8) -0.0002(9)
C31 0.0240(11) 0.0228(11) 0.0117(9) 0.0008(8) 0.0031(8) 0.0033(9)
C32 0.0166(10) 0.0235(11) 0.0178(10) 0.0016(8) 0.0032(8) 0.0021(9)
C33 0.0153(9) 0.0165(10) 0.0138(9) 0.0013(8) -0.0009(7) 0.0014(8)
C35 0.0159(10) 0.0173(10) 0.0242(11) -0.0045(8) 0.0023(8) -0.0034(8)
C36 0.0162(10) 0.0226(11) 0.0341(13) -0.0090(10) 0.0061(9) -0.0020(9)
C37 0.0189(11) 0.0225(12) 0.0460(15) -0.0058(11) 0.0008(10) 0.0065(10)
C38 0.0263(12) 0.0227(12) 0.0365(14) 0.0039(10) -0.0055(10) 0.0068(10)
C39 0.0204(10) 0.0209(11) 0.0227(11) 0.0002(9) -0.0001(9) 0.0022(9)
C40 0.0137(9) 0.0144(10) 0.0215(10) -0.0031(8) 0.0000(8) -0.0017(8)
C41 0.0196(10) 0.0128(9) 0.0164(10) 0.0037(8) 0.0022(8) -0.0021(8)
C42 0.0227(11) 0.0141(10) 0.0312(12) 0.0052(9) 0.0023(9) 0.0018(9)
C43 0.0184(10) 0.0146(10) 0.0351(13) -0.0026(9) 0.0039(9) 0.0007(9)
C44 0.0169(10) 0.0153(10) 0.0235(11) 0.0013(8) 0.0029(8) -0.0059(8)
C45 0.0216(10) 0.0168(10) 0.0245(11) -0.0054(9) 0.0024(9) -0.0074(9)
C46 0.0226(11) 0.0153(10) 0.0162(10) -0.0067(8) 0.0047(8) -0.0043(9)
C47 0.0213(10) 0.0138(10) 0.0236(11) -0.0067(8) 0.0089(9) -0.0022(8)
C48 0.0163(9) 0.0131(9) 0.0156(9) 0.0016(8) 0.0056(8) -0.0039(8)
C49 0.0139(9) 0.0134(9) 0.0185(10) 0.0021(8) 0.0012(8) 0.0006(8)
C50 0.0109(9) 0.0127(9) 0.0114(9) -0.0016(7) 0.0003(7) 0.0002(7)
C51 0.0149(9) 0.0132(9) 0.0171(10) 0.0020(8) 0.0002(8) -0.0003(8)
C52 0.0158(10) 0.0205(10) 0.0208(10) 0.0022(8) 0.0041(8) -0.0049(8)
C53 0.0110(9) 0.0250(11) 0.0263(11) -0.0009(9) 0.0051(8) 0.0008(9)
C54 0.0147(10) 0.0167(10) 0.0284(11) 0.0015(9) 0.0013(8) 0.0052(8)
C55 0.0198(10) 0.0177(10) 0.0148(10) 0.0005(8) 0.0006(8) 0.0053(9)
C56 0.0284(12) 0.0202(11) 0.0188(10) 0.0002(9) 0.0053(9) 0.0115(10)
C57 0.0369(13) 0.0172(10) 0.0226(11) -0.0079(9) 0.0055(10) 0.0028(10)
C58 0.0278(12) 0.0254(12) 0.0278(12) -0.0124(10) 0.0014(10) -0.0059(10)
C59 0.0169(10) 0.0196(11) 0.0247(11) -0.0053(9) 0.0031(8) -0.0002(9)
C60 0.0182(10) 0.0093(9) 0.0142(9) 0.0006(7) 0.0034(8) 0.0014(8)
C61 0.0095(8) 0.0132(9) 0.0111(9) 0.0024(7) 0.0001(7) 0.0015(7)
C62 0.0142(9) 0.0147(9) 0.0131(9) -0.0007(8) 0.0010(7) 0.0033(8)
C63 0.0170(9) 0.0219(10) 0.0101(9) 0.0004(8) 0.0033(7) 0.0036(8)
C64 0.0125(9) 0.0188(10) 0.0128(9) 0.0052(8) 0.0033(7) 0.0026(8)
C65 0.0085(8) 0.0137(9) 0.0082(8) 0.0001(7) 0.0011(7) 0.0018(7)
C66 0.0096(8) 0.0099(9) 0.0118(9) -0.0010(7) 0.0039(7) 0.0002(7)
C67 0.0100(8) 0.0124(9) 0.0131(9) 0.0022(7) 0.0049(7) 0.0030(7)
C68 0.0083(8) 0.0136(9) 0.0127(9) 0.0031(7) 0.0019(7) 0.0014(7)
C69 0.0120(9) 0.0108(9) 0.0184(10) 0.0041(8) 0.0059(7) 0.0017(8)
C70 0.0119(9) 0.0112(9) 0.0189(10) -0.0001(8) 0.0019(7) -0.0003(8)
C71 0.0124(9) 0.0131(9) 0.0124(9) -0.0001(7) 0.0019(7) 0.0012(8)
C72 0.0108(8) 0.0100(9) 0.0129(9) 0.0020(7) 0.0041(7) 0.0014(7)
C73 0.0162(9) 0.0166(10) 0.0159(10) 0.0069(8) 0.0054(8) 0.0017(8)
C74 0.0129(9) 0.0147(9) 0.0162(9) 0.0041(8) 0.0040(7) 0.0021(8)
C75 0.0114(9) 0.0122(9) 0.0125(9) 0.0039(7) 0.0035(7) 0.0012(7)
C76 0.0136(9) 0.0090(8) 0.0118(9) 0.0013(7) 0.0002(7) 0.0011(7)
C77 0.0162(9) 0.0142(9) 0.0133(9) 0.0014(7) 0.0015(7) 0.0001(8)
C78 0.0244(11) 0.0199(10) 0.0111(9) 0.0010(8) -0.0003(8) 0.0016(9)
C79 0.0202(10) 0.0214(11) 0.0197(11) 0.0016(9) -0.0067(8) 0.0005(9)
C80 0.0125(9) 0.0197(10) 0.0264(11) 0.0030(9) -0.0009(8) -0.0019(8)
C81 0.0163(10) 0.0135(9) 0.0159(10) 0.0014(8) 0.0030(8) -0.0005(8)
C82 0.0121(9) 0.0128(9) 0.0106(9) 0.0040(7) 0.0022(7) 0.0029(8)
C83 0.0149(9) 0.0148(9) 0.0144(9) 0.0025(8) 0.0024(7) 0.0014(8)
C84 0.0129(9) 0.0237(11) 0.0216(10) 0.0057(9) 0.0022(8) -0.0004(8)
C85 0.0206(10) 0.0189(10) 0.0133(9) 0.0015(8) 0.0031(8) 0.0068(9)
C86 0.0149(10) 0.0278(11) 0.0181(10) 0.0060(9) 0.0063(8) 0.0069(9)
C87 0.0148(9) 0.0150(9) 0.0138(9) 0.0016(8) 0.0018(7) 0.0002(8)
C88 0.0214(10) 0.0111(9) 0.0216(10) 0.0037(8) -0.0025(8) -0.0035(8)
C89 0.0236(11) 0.0095(9) 0.0216(10) 0.0016(8) -0.0010(8) 0.0034(8)
C90 0.0155(9) 0.0137(9) 0.0164(10) 0.0021(8) 0.0013(8) 0.0058(8)
C91 0.0142(9) 0.0149(10) 0.0179(10) 0.0072(8) 0.0034(8) -0.0009(8)
C92 0.0135(9) 0.0137(9) 0.0172(10) 0.0033(8) -0.0003(7) 0.0037(8)
C93 0.0197(10) 0.0149(10) 0.0147(10) 0.0030(8) -0.0037(8) 0.0049(8)
C94 0.0242(11) 0.0156(10) 0.0143(10) 0.0059(8) 0.0011(8) 0.0012(9)
C95 0.0179(10) 0.0137(9) 0.0148(9) 0.0052(8) 0.0061(8) -0.0001(8)
C96 0.140(4) 0.075(3) 0.0338(18) 0.0174(18) 0.022(2) 0.059(3)
C97 0.082(3) 0.081(3) 0.0373(18) 0.0004(18) 0.0176(18) -0.007(2)
C98 0.073(2) 0.0365(16) 0.053(2) 0.0109(15) 0.0169(17) 0.0128(16)
C99 0.078(3) 0.0428(19) 0.068(2) 0.0045(17) 0.017(2) -0.0100(19)
C100 0.113(5) 0.145(6) 0.191(7) 0.134(6) 0.107(5) 0.102(5)
C101 0.153(5) 0.0338(19) 0.071(3) 0.0164(19) 0.023(3) 0.030(3)
C102 0.101(3) 0.0379(19) 0.071(3) 0.0249(18) 0.000(2) -0.017(2)
C103 0.111(4) 0.0435(19) 0.0446(19) 0.0250(16) 0.003(2) -0.005(2)
C104 0.078(3) 0.082(3) 0.047(2) 0.033(2) 0.0121(19) 0.017(2)
C105 0.072(3) 0.116(4) 0.093(4) 0.073(3) -0.017(3) -0.013(3)
Cl1 0.0118(2) 0.0173(2) 0.0158(2) 0.00420(17) 0.00410(16) 0.00095(17)
Cl2 0.0242(2) 0.0208(2) 0.0155(2) 0.00047(18) 0.00906(18) -0.0060(2)
O1 0.0122(6) 0.0147(7) 0.0116(6) 0.0031(5) 0.0019(5) -0.0025(5)
O2 0.0128(6) 0.0106(6) 0.0089(6) 0.0001(5) 0.0030(5) -0.0018(5)
O3 0.126(3) 0.075(2) 0.079(2) 0.0229(17) 0.029(2) 0.040(2)
P1 0.0112(2) 0.0116(2) 0.0117(2) -0.00077(18) 0.00154(17) -0.00133(18)
P2 0.0132(2) 0.0129(2) 0.0087(2) 0.00089(17) 0.00095(17) -0.00225(19)
P3 0.0101(2) 0.0091(2) 0.0085(2) 0.00096(17) 0.00171(16) 0.00008(17)
P4 0.0102(2) 0.0083(2) 0.0106(2) -0.00004(17) 0.00135(17) 0.00069(17)
Rh1 0.00998(7) 0.00825(7) 0.01004(7) 0.00126(5) 0.00159(5) 0.00089(5)
Rh2 0.01199(7) 0.01083(7) 0.01052(7) -0.00105(5) 0.00256(5) -0.00312(5)

loop_
_atom_type_symbol
_atom_type_description
_atom_type_scat_dispersion_real
_atom_type_scat_dispersion_imag
_atom_type_scat_source
C C 0.0181 0.0091 'International Tables Vol C Tables 4.2.6.8 and 6.1.1.4'
O O 0.0492 0.0322 'International Tables Vol C Tables 4.2.6.8 and 6.1.1.4'
P P 0.2955 0.4335 'International Tables Vol C Tables 4.2.6.8 and 6.1.1.4'
Cl Cl 0.3639 0.7018 'International Tables Vol C Tables 4.2.6.8 and 6.1.1.4'
Rh Rh 0.0927 3.6045 'International Tables Vol C Tables 4.2.6.8 and 6.1.1.4'
H H 0.0000 0.0000 'International Tables Vol C Tables 4.2.6.8 and 6.1.1.4'
D D 0.0000 0.0000 'International Tables Vol C Tables 4.2.6.8 and 6.1.1.4'

loop_
_geom_angle_atom_site_label_1
_geom_angle_atom_site_label_2
_geom_angle_atom_site_label_3
_geom_angle
_geom_angle_site_symmetry_1
_geom_angle_site_symmetry_3
_geom_angle_publ_flag
C6 C1 C2 119.75(18) . . ?
C6 C1 H1 120.1 . . ?
C2 C1 H1 120.1 . . ?
C1 C2 C3 120.3(2) . . ?
C1 C2 H2 119.9 . . ?
C3 C2 H2 119.9 . . ?
C4 C3 C2 120.28(19) . . ?
C4 C3 H3 119.9 . . ?
C2 C3 H3 119.9 . . ?
C3 C4 C5 118.95(18) . . ?
C3 C4 P2 125.16(15) . . ?
C5 C4 P2 115.81(15) . . ?
C6 C5 C4 120.3(2) . . ?
C6 C5 H5 119.8 . . ?
C4 C5 H5 119.8 . . ?
C1 C6 C5 120.4(2) . . ?
C1 C6 H6 119.8 . . ?
C5 C6 H6 119.8 . . ?
C12 C7 C8 120.21(18) . . ?
C12 C7 H7 119.9 . . ?
C8 C7 H7 119.9 . . ?
C9 C8 C7 119.70(17) . . ?
C9 C8 H8 120.1 . . ?
C7 C8 H8 120.1 . . ?
C8 C9 C10 120.18(18) . . ?
C8 C9 H9 119.9 . . ?
C10 C9 H9 119.9 . . ?
C9 C10 C11 120.68(17) . . ?
C9 C10 H10 119.7 . . ?
C11 C10 H10 119.7 . . ?
C12 C11 C10 118.36(16) . . ?
C12 C11 P2 119.86(14) . . ?
C10 C11 P2 121.40(14) . . ?
C7 C12 C11 120.85(17) . . ?
C7 C12 H12 119.6 . . ?
C11 C12 H12 119.6 . . ?
C18 C13 C14 117.18(19) . . ?
C18 C13 P2 118.38(16) . . ?
C14 C13 P2 124.44(16) . . ?
C15 C14 C13 120.4(2) . . ?
C15 C14 H14 119.8 . . ?
C13 C14 H14 119.8 . . ?
C16 C15 C14 120.7(2) . . ?
C16 C15 H15 119.6 . . ?
C14 C15 H15 119.6 . . ?
C15 C16 C17 120.8(2) . . ?
C15 C16 H16 119.6 . . ?
C17 C16 H16 119.6 . . ?
C18 C17 C16 116.8(2) . . ?
C18 C17 C19 118.06(19) . . ?
C16 C17 C19 124.96(19) . . ?
O1 C18 C13 116.10(17) . . ?
O1 C18 C17 119.78(18) . . ?
C13 C18 C17 124.05(19) . . ?
C22 C19 C17 107.89(17) . . ?
C22 C19 C20 111.99(18) . . ?
C17 C19 C20 112.37(18) . . ?
C22 C19 C21 108.37(17) . . ?
C17 C19 C21 107.08(17) . . ?
C20 C19 C21 108.95(17) . . ?
C19 C20 H20A 109.5 . . ?
C19 C20 H20B 109.5 . . ?
H20A C20 H20B 109.5 . . ?
C19 C20 H20C 109.5 . . ?
H20A C20 H20C 109.5 . . ?
H20B C20 H20C 109.5 . . ?
C19 C21 H21A 109.5 . . ?
C19 C21 H21B 109.5 . . ?
H21A C21 H21B 109.5 . . ?
C19 C21 H21C 109.5 . . ?
H21A C21 H21C 109.5 . . ?
H21B C21 H21C 109.5 . . ?
C27 C22 C23 116.4(2) . . ?
C27 C22 C19 118.35(18) . . ?
C23 C22 C19 125.27(19) . . ?
C24 C23 C22 121.0(2) . . ?
C24 C23 H23 119.5 . . ?
C22 C23 H23 119.5 . . ?
C23 C24 C25 120.9(2) . . ?
C23 C24 H24 119.6 . . ?
C25 C24 H24 119.6 . . ?
C24 C25 C26 119.9(2) . . ?
C24 C25 H25 120.1 . . ?
C26 C25 H25 120.1 . . ?
C27 C26 C25 117.51(19) . . ?
C27 C26 P1 117.73(15) . . ?
C25 C26 P1 124.69(17) . . ?
C26 C27 O1 116.42(17) . . ?
C26 C27 C22 124.26(19) . . ?
O1 C27 C22 119.31(19) . . ?
C33 C28 C29 119.12(18) . . ?
C33 C28 P1 118.67(15) . . ?
C29 C28 P1 122.04(16) . . ?
C30 C29 C28 120.26(19) . . ?
C30 C29 H29 119.9 . . ?
C28 C29 H29 119.9 . . ?
C31 C30 C29 120.33(19) . . ?
C31 C30 H30 119.8 . . ?
C29 C30 H30 119.8 . . ?
C30 C31 C32 119.68(19) . . ?
C30 C31 H31 120.2 . . ?
C32 C31 H31 120.2 . . ?
C31 C32 C33 120.2(2) . . ?
C31 C32 H32 119.9 . . ?
C33 C32 H32 119.9 . . ?
C32 C33 C28 120.36(19) . . ?
C32 C33 H33 119.8 . . ?
C28 C33 H33 119.8 . . ?
C36 C35 C40 120.9(2) . . ?
C36 C35 H35 119.6 . . ?
C40 C35 H35 119.6 . . ?
C35 C36 C37 120.1(2) . . ?
C35 C36 H36 119.9 . . ?
C37 C36 H36 119.9 . . ?
C38 C37 C36 120.0(2) . . ?
C38 C37 H37 120.0 . . ?
C36 C37 H37 120.0 . . ?
C37 C38 C39 120.4(2) . . ?
C37 C38 H38 119.8 . . ?
C39 C38 H38 119.8 . . ?
C38 C39 C40 120.1(2) . . ?
C38 C39 H39 120.0 . . ?
C40 C39 H39 120.0 . . ?
C39 C40 C35 118.5(2) . . ?
C39 C40 P1 123.72(17) . . ?
C35 C40 P1 117.01(17) . . ?
C48 C41 C42 122.88(19) . . ?
C48 C41 Rh2 69.63(11) . . ?
C42 C41 Rh2 115.34(14) . . ?
C48 C41 H41 113.9 . . ?
C42 C41 H41 113.9 . . ?
Rh2 C41 H41 113.9 . . ?
C41 C42 C43 112.09(18) . . ?
C41 C42 H42A 109.2 . . ?
C43 C42 H42A 109.2 . . ?
C41 C42 H42B 109.2 . . ?
C43 C42 H42B 109.2 . . ?
H42A C42 H42B 107.9 . . ?
C47 C43 C42 111.80(18) . . ?
C47 C43 H43A 109.3 . . ?
C42 C43 H43A 109.3 . . ?
C47 C43 H43B 109.3 . . ?
C42 C43 H43B 109.3 . . ?
H43A C43 H43B 107.9 . . ?
C48 C44 C45 113.23(17) . . ?
C48 C44 H44A 108.9 . . ?
C45 C44 H44A 108.9 . . ?
C48 C44 H44B 108.9 . . ?
C45 C44 H44B 108.9 . . ?
H44A C44 H44B 107.7 . . ?
C46 C45 C44 112.40(17) . . ?
C46 C45 H45A 109.1 . . ?
C44 C45 H45A 109.1 . . ?
C46 C45 H45B 109.1 . . ?
C44 C45 H45B 109.1 . . ?
H45A C45 H45B 107.9 . . ?
C47 C46 C45 122.4(2) . . ?
C47 C46 Rh2 70.72(12) . . ?
C45 C46 Rh2 113.76(14) . . ?
C47 C46 H46 114.2 . . ?
C45 C46 H46 114.2 . . ?
Rh2 C46 H46 114.2 . . ?
C46 C47 C43 123.8(2) . . ?
C46 C47 Rh2 70.54(12) . . ?
C43 C47 Rh2 115.46(15) . . ?
C46 C47 H47 113.4 . . ?
C43 C47 H47 113.4 . . ?
Rh2 C47 H47 113.4 . . ?
C41 C48 C44 123.76(19) . . ?
C41 C48 Rh2 72.76(12) . . ?
C44 C48 Rh2 110.44(13) . . ?
C41 C48 H48 114.2 . . ?
C44 C48 H48 114.2 . . ?
Rh2 C48 H48 114.2 . . ?
C50 C49 C54 120.42(19) . . ?
C50 C49 H49 119.8 . . ?
C54 C49 H49 119.8 . . ?
C49 C50 C51 118.04(18) . . ?
C49 C50 P4 122.90(15) . . ?
C51 C50 P4 119.00(16) . . ?
C52 C51 C50 121.0(2) . . ?
C52 C51 H51 119.5 . . ?
C50 C51 H51 119.5 . . ?
C53 C52 C51 120.3(2) . . ?
C53 C52 H52 119.9 . . ?
C51 C52 H52 119.9 . . ?
C54 C53 C52 119.2(2) . . ?
C54 C53 H53 120.4 . . ?
C52 C53 H53 120.4 . . ?
C53 C54 C49 121.0(2) . . ?
C53 C54 H54 119.5 . . ?
C49 C54 H54 119.5 . . ?
C56 C55 C60 120.5(2) . . ?
C56 C55 H55 119.8 . . ?
C60 C55 H55 119.8 . . ?
C57 C56 C55 120.3(2) . . ?
C57 C56 H56 119.9 . . ?
C55 C56 H56 119.9 . . ?
C56 C57 C58 119.7(2) . . ?
C56 C57 H57 120.2 . . ?
C58 C57 H57 120.2 . . ?
C59 C58 C57 120.2(2) . . ?
C59 C58 H58 119.9 . . ?
C57 C58 H58 119.9 . . ?
C58 C59 C60 120.6(2) . . ?
C58 C59 H59 119.7 . . ?
C60 C59 H59 119.7 . . ?
C55 C60 C59 118.79(19) . . ?
C55 C60 P4 117.17(15) . . ?
C59 C60 P4 123.40(16) . . ?
C65 C61 C62 116.48(18) . . ?
C65 C61 P4 119.58(14) . . ?
C62 C61 P4 123.68(15) . . ?
C63 C62 C61 120.85(18) . . ?
C63 C62 H62 119.6 . . ?
C61 C62 H62 119.6 . . ?
C64 C63 C62 120.63(18) . . ?
C64 C63 H63 119.7 . . ?
C62 C63 H63 119.7 . . ?
C63 C64 C68 120.55(18) . . ?
C63 C64 H64 119.7 . . ?
C68 C64 H64 119.7 . . ?
O2 C65 C61 116.75(17) . . ?
O2 C65 C68 119.14(17) . . ?
C61 C65 C68 124.10(17) . . ?
O2 C66 C72 116.47(17) . . ?
O2 C66 C67 119.70(17) . . ?
C72 C66 C67 123.82(18) . . ?
C66 C67 C69 117.66(18) . . ?
C66 C67 C75 117.22(17) . . ?
C69 C67 C75 125.12(17) . . ?
C64 C68 C65 117.25(18) . . ?
C64 C68 C75 125.07(17) . . ?
C65 C68 C75 117.59(17) . . ?
C70 C69 C67 120.03(18) . . ?
C70 C69 H69 120.0 . . ?
C67 C69 H69 120.0 . . ?
C71 C70 C69 120.76(18) . . ?
C71 C70 H70 119.6 . . ?
C69 C70 H70 119.6 . . ?
C70 C71 C72 120.54(18) . . ?
C70 C71 H71 119.7 . . ?
C72 C71 H71 119.7 . . ?
C66 C72 C71 117.04(17) . . ?
C66 C72 P3 117.56(14) . . ?
C71 C72 P3 125.40(15) . . ?
C75 C73 H73A 109.5 . . ?
C75 C73 H73B 109.5 . . ?
H73A C73 H73B 109.5 . . ?
C75 C73 H73C 109.5 . . ?
H73A C73 H73C 109.5 . . ?
H73B C73 H73C 109.5 . . ?
C75 C74 H74A 109.5 . . ?
C75 C74 H74B 109.5 . . ?
H74A C74 H74B 109.5 . . ?
C75 C74 H74C 109.5 . . ?
H74A C74 H74C 109.5 . . ?
H74B C74 H74C 109.5 . . ?
C68 C75 C73 113.04(16) . . ?
C68 C75 C67 105.78(16) . . ?
C73 C75 C67 111.76(16) . . ?
C68 C75 C74 106.92(15) . . ?
C73 C75 C74 109.45(16) . . ?
C67 C75 C74 109.72(15) . . ?
C77 C76 C81 118.86(17) . . ?
C77 C76 P3 122.54(14) . . ?
C81 C76 P3 118.00(14) . . ?
C76 C77 C78 120.59(17) . . ?
C76 C77 H77 119.7 . . ?
C78 C77 H77 119.7 . . ?
C79 C78 C77 120.02(17) . . ?
C79 C78 H78 120.0 . . ?
C77 C78 H78 120.0 . . ?
C80 C79 C78 119.64(18) . . ?
C80 C79 H79 120.2 . . ?
C78 C79 H79 120.2 . . ?
C81 C80 C79 120.47(18) . . ?
C81 C80 H80 119.8 . . ?
C79 C80 H80 119.8 . . ?
C80 C81 C76 120.40(17) . . ?
C80 C81 H81 119.8 . . ?
C76 C81 H81 119.8 . . ?
C83 C82 C87 119.27(16) . . ?
C83 C82 P3 119.77(14) . . ?
C87 C82 P3 120.92(14) . . ?
C82 C83 C84 120.27(17) . . ?
C82 C83 H83 119.9 . . ?
C84 C83 H83 119.9 . . ?
C86 C84 C83 119.78(17) . . ?
C86 C84 H84 120.1 . . ?
C83 C84 H84 120.1 . . ?
C86 C85 C87 120.05(17) . . ?
C86 C85 H85 120.0 . . ?
C87 C85 H85 120.0 . . ?
C85 C86 C84 120.33(17) . . ?
C85 C86 H86 119.8 . . ?
C84 C86 H86 119.8 . . ?
C85 C87 C82 120.26(17) . . ?
C85 C87 H87 119.9 . . ?
C82 C87 H87 119.9 . . ?
C91 C88 C89 113.30(17) . . ?
C91 C88 H88A 108.9 . . ?
C89 C88 H88A 108.9 . . ?
C91 C88 H88B 108.9 . . ?
C89 C88 H88B 108.9 . . ?
H88A C88 H88B 107.7 . . ?
C90 C89 C88 112.22(17) . . ?
C90 C89 H89A 109.2 . . ?
C88 C89 H89A 109.2 . . ?
C90 C89 H89B 109.2 . . ?
C88 C89 H89B 109.2 . . ?
H89A C89 H89B 107.9 . . ?
C92 C90 C89 122.60(18) . . ?
C92 C90 Rh1 70.55(11) . . ?
C89 C90 Rh1 114.00(14) . . ?
C92 C90 H90 114.1 . . ?
C89 C90 H90 114.1 . . ?
Rh1 C90 H90 114.1 . . ?
C95 C91 C88 124.21(19) . . ?
C95 C91 Rh1 72.75(11) . . ?
C88 C91 Rh1 110.20(13) . . ?
C95 C91 H91 114.1 . . ?
C88 C91 H91 114.1 . . ?
Rh1 C91 H91 114.1 . . ?
C90 C92 C93 123.84(18) . . ?
C90 C92 Rh1 70.56(11) . . ?
C93 C92 Rh1 115.38(14) . . ?
C90 C92 H92 113.4 . . ?
C93 C92 H92 113.4 . . ?
Rh1 C92 H92 113.4 . . ?
C92 C93 C94 111.85(17) . . ?
C92 C93 H93A 109.2 . . ?
C94 C93 H93A 109.2 . . ?
C92 C93 H93B 109.2 . . ?
C94 C93 H93B 109.2 . . ?
H93A C93 H93B 107.9 . . ?
C95 C94 C93 112.27(17) . . ?
C95 C94 H94A 109.2 . . ?
C93 C94 H94A 109.2 . . ?
C95 C94 H94B 109.2 . . ?
C93 C94 H94B 109.2 . . ?
H94A C94 H94B 107.9 . . ?
C91 C95 C94 123.20(19) . . ?
C91 C95 Rh1 69.90(11) . . ?
C94 C95 Rh1 115.10(13) . . ?
C91 C95 H95 113.8 . . ?
C94 C95 H95 113.8 . . ?
Rh1 C95 H95 113.8 . . ?
O3 C96 C97 105.8(3) . . ?
O3 C96 H96A 110.6 . . ?
C97 C96 H96A 110.6 . . ?
O3 C96 H96B 110.6 . . ?
C97 C96 H96B 110.6 . . ?
H96A C96 H96B 108.7 . . ?
C96 C97 C98 103.8(4) . . ?
C96 C97 H97A 111.0 . . ?
C98 C97 H97A 111.0 . . ?
C96 C97 H97B 111.0 . . ?
C98 C97 H97B 111.0 . . ?
H97A C97 H97B 109.0 . . ?
C99 C98 C97 105.2(3) . . ?
C99 C98 H98A 110.7 . . ?
C97 C98 H98A 110.7 . . ?
C99 C98 H98B 110.7 . . ?
C97 C98 H98B 110.7 . . ?
H98A C98 H98B 108.8 . . ?
O3 C99 C98 107.2(3) . . ?
O3 C99 H99A 110.3 . . ?
C98 C99 H99A 110.3 . . ?
O3 C99 H99B 110.3 . . ?
C98 C99 H99B 110.3 . . ?
H99A C99 H99B 108.5 . . ?
C105 C100 C101 117.4(3) . . ?
C105 C100 D2 121.3 . . ?
C101 C100 D2 121.3 . . ?
C102 C101 C100 120.1(3) . . ?
C102 C101 D3 120.0 . . ?
C100 C101 D3 120.0 . . ?
C104 C102 C101 119.8(3) . . ?
C104 C102 D4 120.1 . . ?
C101 C102 D4 120.1 . . ?
C104 C103 C105 121.0(3) . . ?
C104 C103 D6 119.5 . . ?
C105 C103 D6 119.5 . . ?
C103 C104 C102 121.7(3) . . ?
C103 C104 D5 119.1 . . ?
C102 C104 D5 119.1 . . ?
C103 C105 C100 119.9(3) . . ?
C103 C105 D1 120.1 . . ?
C100 C105 D1 120.1 . . ?
C18 O1 C27 115.23(15) . . ?
C65 O2 C66 113.96(14) . . ?
C96 O3 C99 105.1(3) . . ?
C28 P1 C40 105.86(10) . . ?
C28 P1 C26 98.60(9) . . ?
C40 P1 C26 101.81(10) . . ?
C28 P1 Rh2 120.03(7) . . ?
C40 P1 Rh2 104.94(7) . . ?
C26 P1 Rh2 123.28(7) . . ?
C13 P2 C11 101.00(9) . . ?
C13 P2 C4 99.19(9) . . ?
C11 P2 C4 103.29(9) . . ?
C13 P2 Rh2 117.55(7) . . ?
C11 P2 Rh2 119.60(7) . . ?
C4 P2 Rh2 113.29(7) . . ?
C72 P3 C76 101.93(9) . . ?
C72 P3 C82 99.35(8) . . ?
C76 P3 C82 103.53(8) . . ?
C72 P3 Rh1 122.31(6) . . ?
C76 P3 Rh1 104.33(6) . . ?
C82 P3 Rh1 122.38(6) . . ?
C50 P4 C61 103.54(9) . . ?
C50 P4 C60 100.71(9) . . ?
C61 P4 C60 97.97(9) . . ?
C50 P4 Rh1 120.15(6) . . ?
C61 P4 Rh1 115.33(6) . . ?
C60 P4 Rh1 115.85(7) . . ?
C92 Rh1 C90 38.89(8) . . ?
C92 Rh1 C91 95.69(8) . . ?
C90 Rh1 C91 81.18(8) . . ?
C92 Rh1 C95 78.50(8) . . ?
C90 Rh1 C95 88.25(8) . . ?
C91 Rh1 C95 37.36(8) . . ?
C92 Rh1 Cl1 85.30(6) . . ?
C90 Rh1 Cl1 89.07(6) . . ?
C91 Rh1 Cl1 162.75(6) . . ?
C95 Rh1 Cl1 157.26(6) . . ?
C92 Rh1 P3 109.74(6) . . ?
C90 Rh1 P3 148.63(6) . . ?
C91 Rh1 P3 107.83(6) . . ?
C95 Rh1 P3 82.79(5) . . ?
Cl1 Rh1 P3 87.863(16) . . ?
C92 Rh1 P4 144.07(6) . . ?
C90 Rh1 P4 106.25(6) . . ?
C91 Rh1 P4 83.30(6) . . ?
C95 Rh1 P4 116.55(6) . . ?
Cl1 Rh1 P4 85.848(16) . . ?
P3 Rh1 P4 104.644(16) . . ?
C46 Rh2 C47 38.74(8) . . ?
C46 Rh2 C48 81.48(8) . . ?
C47 Rh2 C48 95.88(8) . . ?
C46 Rh2 C41 88.47(8) . . ?
C47 Rh2 C41 78.56(8) . . ?
C48 Rh2 C41 37.60(8) . . ?
C46 Rh2 P1 150.05(6) . . ?
C47 Rh2 P1 111.34(6) . . ?
C48 Rh2 P1 106.09(6) . . ?
C41 Rh2 P1 81.71(6) . . ?
C46 Rh2 Cl2 89.72(6) . . ?
C47 Rh2 Cl2 85.32(6) . . ?
C48 Rh2 Cl2 163.93(6) . . ?
C41 Rh2 Cl2 156.30(6) . . ?
P1 Rh2 Cl2 88.225(18) . . ?
C46 Rh2 P2 103.78(6) . . ?
C47 Rh2 P2 141.15(6) . . ?
C48 Rh2 P2 84.37(6) . . ?
C41 Rh2 P2 118.63(6) . . ?
P1 Rh2 P2 105.768(17) . . ?
Cl2 Rh2 P2 84.719(18) . . ?

loop_
_geom_bond_atom_site_label_1
_geom_bond_atom_site_label_2
_geom_bond_distance
_geom_bond_site_symmetry_2
_geom_bond_publ_flag
C1 C6 1.381(3) . ?
C1 C2 1.386(3) . ?
C1 H1 0.9500 . ?
C2 C3 1.393(3) . ?
C2 H2 0.9500 . ?
C3 C4 1.391(3) . ?
C3 H3 0.9500 . ?
C4 C5 1.400(3) . ?
C4 P2 1.8478(19) . ?
C5 C6 1.388(3) . ?
C5 H5 0.9500 . ?
C6 H6 0.9500 . ?
C7 C12 1.385(3) . ?
C7 C8 1.387(3) . ?
C7 H7 0.9500 . ?
C8 C9 1.386(3) . ?
C8 H8 0.9500 . ?
C9 C10 1.389(3) . ?
C9 H9 0.9500 . ?
C10 C11 1.398(3) . ?
C10 H10 0.9500 . ?
C11 C12 1.397(3) . ?
C11 P2 1.8431(18) . ?
C12 H12 0.9500 . ?
C13 C18 1.391(3) . ?
C13 C14 1.396(3) . ?
C13 P2 1.837(2) . ?
C14 C15 1.390(3) . ?
C14 H14 0.9500 . ?
C15 C16 1.387(3) . ?
C15 H15 0.9500 . ?
C16 C17 1.394(3) . ?
C16 H16 0.9500 . ?
C17 C18 1.394(3) . ?
C17 C19 1.527(3) . ?
C18 O1 1.381(2) . ?
C19 C22 1.522(3) . ?
C19 C20 1.532(3) . ?
C19 C21 1.548(3) . ?
C20 H20A 0.9800 . ?
C20 H20B 0.9800 . ?
C20 H20C 0.9800 . ?
C21 H21A 0.9800 . ?
C21 H21B 0.9800 . ?
C21 H21C 0.9800 . ?
C22 C27 1.399(3) . ?
C22 C23 1.399(3) . ?
C23 C24 1.385(3) . ?
C23 H23 0.9500 . ?
C24 C25 1.394(3) . ?
C24 H24 0.9500 . ?
C25 C26 1.399(3) . ?
C25 H25 0.9500 . ?
C26 C27 1.385(3) . ?
C26 P1 1.838(2) . ?
C27 O1 1.385(2) . ?
C28 C33 1.392(3) . ?
C28 C29 1.395(3) . ?
C28 P1 1.833(2) . ?
C29 C30 1.389(3) . ?
C29 H29 0.9500 . ?
C30 C31 1.386(3) . ?
C30 H30 0.9500 . ?
C31 C32 1.387(3) . ?
C31 H31 0.9500 . ?
C32 C33 1.390(3) . ?
C32 H32 0.9500 . ?
C33 H33 0.9500 . ?
C35 C36 1.385(3) . ?
C35 C40 1.403(3) . ?
C35 H35 0.9500 . ?
C36 C37 1.388(4) . ?
C36 H36 0.9500 . ?
C37 C38 1.381(4) . ?
C37 H37 0.9500 . ?
C38 C39 1.401(3) . ?
C38 H38 0.9500 . ?
C39 C40 1.401(3) . ?
C39 H39 0.9500 . ?
C40 P1 1.833(2) . ?
C41 C48 1.396(3) . ?
C41 C42 1.521(3) . ?
C41 Rh2 2.185(2) . ?
C41 H41 1.0000 . ?
C42 C43 1.530(3) . ?
C42 H42A 0.9900 . ?
C42 H42B 0.9900 . ?
C43 C47 1.511(3) . ?
C43 H43A 0.9900 . ?
C43 H43B 0.9900 . ?
C44 C48 1.515(3) . ?
C44 C45 1.538(3) . ?
C44 H44A 0.9900 . ?
C44 H44B 0.9900 . ?
C45 C46 1.522(3) . ?
C45 H45A 0.9900 . ?
C45 H45B 0.9900 . ?
C46 C47 1.419(3) . ?
C46 Rh2 2.137(2) . ?
C46 H46 1.0000 . ?
C47 Rh2 2.140(2) . ?
C47 H47 1.0000 . ?
C48 Rh2 2.1451(19) . ?
C48 H48 1.0000 . ?
C49 C50 1.394(3) . ?
C49 C54 1.395(3) . ?
C49 H49 0.9500 . ?
C50 C51 1.405(3) . ?
C50 P4 1.841(2) . ?
C51 C52 1.390(3) . ?
C51 H51 0.9500 . ?
C52 C53 1.385(3) . ?
C52 H52 0.9500 . ?
C53 C54 1.383(3) . ?
C53 H53 0.9500 . ?
C54 H54 0.9500 . ?
C55 C56 1.392(3) . ?
C55 C60 1.394(3) . ?
C55 H55 0.9500 . ?
C56 C57 1.386(3) . ?
C56 H56 0.9500 . ?
C57 C58 1.390(4) . ?
C57 H57 0.9500 . ?
C58 C59 1.389(3) . ?
C58 H58 0.9500 . ?
C59 C60 1.396(3) . ?
C59 H59 0.9500 . ?
C60 P4 1.842(2) . ?
C61 C65 1.393(3) . ?
C61 C62 1.401(3) . ?
C61 P4 1.841(2) . ?
C62 C63 1.389(3) . ?
C62 H62 0.9500 . ?
C63 C64 1.387(3) . ?
C63 H63 0.9500 . ?
C64 C68 1.390(3) . ?
C64 H64 0.9500 . ?
C65 O2 1.385(2) . ?
C65 C68 1.394(3) . ?
C66 O2 1.388(2) . ?
C66 C72 1.390(3) . ?
C66 C67 1.391(3) . ?
C67 C69 1.394(3) . ?
C67 C75 1.529(3) . ?
C68 C75 1.524(3) . ?
C69 C70 1.393(3) . ?
C69 H69 0.9500 . ?
C70 C71 1.389(3) . ?
C70 H70 0.9500 . ?
C71 C72 1.398(3) . ?
C71 H71 0.9500 . ?
C72 P3 1.836(2) . ?
C73 C75 1.526(3) . ?
C73 H73A 0.9800 . ?
C73 H73B 0.9800 . ?
C73 H73C 0.9800 . ?
C74 C75 1.548(3) . ?
C74 H74A 0.9800 . ?
C74 H74B 0.9800 . ?
C74 H74C 0.9800 . ?
C76 C77 1.392(2) . ?
C76 C81 1.399(2) . ?
C76 P3 1.8378(18) . ?
C77 C78 1.394(3) . ?
C77 H77 0.9500 . ?
C78 C79 1.389(3) . ?
C78 H78 0.9500 . ?
C79 C80 1.387(3) . ?
C79 H79 0.9500 . ?
C80 C81 1.386(3) . ?
C80 H80 0.9500 . ?
C81 H81 0.9500 . ?
C82 C83 1.392(3) . ?
C82 C87 1.397(2) . ?
C82 P3 1.8387(18) . ?
C83 C84 1.394(3) . ?
C83 H83 0.9500 . ?
C84 C86 1.386(3) . ?
C84 H84 0.9500 . ?
C85 C86 1.383(3) . ?
C85 C87 1.388(3) . ?
C85 H85 0.9500 . ?
C86 H86 0.9500 . ?
C87 H87 0.9500 . ?
C88 C91 1.514(3) . ?
C88 C89 1.536(3) . ?
C88 H88A 0.9900 . ?
C88 H88B 0.9900 . ?
C89 C90 1.529(3) . ?
C89 H89A 0.9900 . ?
C89 H89B 0.9900 . ?
C90 C92 1.424(3) . ?
C90 Rh1 2.138(2) . ?
C90 H90 1.0000 . ?
C91 C95 1.397(3) . ?
C91 Rh1 2.1618(19) . ?
C91 H91 1.0000 . ?
C92 C93 1.519(3) . ?
C92 Rh1 2.138(2) . ?
C92 H92 1.0000 . ?
C93 C94 1.527(3) . ?
C93 H93A 0.9900 . ?
C93 H93B 0.9900 . ?
C94 C95 1.521(3) . ?
C94 H94A 0.9900 . ?
C94 H94B 0.9900 . ?
C95 Rh1 2.1985(19) . ?
C95 H95 1.0000 . ?
C96 O3 1.425(5) . ?
C96 C97 1.490(6) . ?
C96 H96A 0.9900 . ?
C96 H96B 0.9900 . ?
C97 C98 1.502(5) . ?
C97 H97A 0.9900 . ?
C97 H97B 0.9900 . ?
C98 C99 1.495(5) . ?
C98 H98A 0.9900 . ?
C98 H98B 0.9900 . ?
C99 O3 1.435(5) . ?
C99 H99A 0.9900 . ?
C99 H99B 0.9900 . ?
C100 C105 1.408(5) . ?
C100 C101 1.415(5) . ?
C100 D2 0.9500 . ?
C101 C102 1.358(5) . ?
C101 D3 0.9500 . ?
C102 C104 1.348(4) . ?
C102 D4 0.9500 . ?
C103 C104 1.342(4) . ?
C103 C105 1.344(5) . ?
C103 D6 0.9500 . ?
C104 D5 0.9500 . ?
C105 D1 0.9500 . ?
Cl1 Rh1 2.3993(5) . ?
Cl2 Rh2 2.3861(5) . ?
P1 Rh2 2.3757(5) . ?
P2 Rh2 2.5461(5) . ?
P3 Rh1 2.4054(5) . ?
P4 Rh1 2.5328(5) . ?
